data_7129773
loop_
_publ_author_name
'Ataie, Saeed'
'Hogeterp, Seth'
'Ovens, Jeffrey S.'
'Baker, R. Tom'

_publ_section_title
;
 SNS ligand-assisted catalyst activation in Zn-catalysed carbonyl
 hydroboration
;
_journal_name_full 'Chemical Communications'
_journal_paper_doi 10.1039/D1CC06981K
_journal_year 2022
_chemical_formula_moiety 'C29 H28 N2 S4 Zn'
_chemical_formula_sum 'C29 H28 N2 S4 Zn'
_chemical_formula_weight 598.14
_space_group_crystal_system triclinic
_space_group_IT_number 2
_space_group_name_Hall '-P 1'
_space_group_name_H-M_alt 'P -1'
_atom_sites_solution_hydrogens geom
_atom_sites_solution_primary direct
_audit_update_record
;
2021-04-30 deposited with the CCDC.	2022-02-17 downloaded from the CCDC.
;
_cell_angle_alpha 68.170(3)
_cell_angle_beta 68.707(3)
_cell_angle_gamma 87.560(3)
_cell_formula_units_Z 2
_cell_length_a 10.7382(9)
_cell_length_b 11.2465(11)
_cell_length_c 12.8901(12)
_cell_measurement_reflns_used 7925
_cell_measurement_temperature 203(2)
_cell_measurement_theta_max 27.18
_cell_measurement_theta_min 2.59
_cell_volume 1338.7(2)
_computing_cell_refinement 'Bruker SAINT'
_computing_data_collection 'Bruker APEX3'
_computing_data_reduction 'Bruker SAINT'
_computing_structure_refinement 'SHELXL-2018/3 (Sheldrick, 2018)'
_computing_structure_solution
; 
 SHELXT 2014/5 (Sheldrick, 2014)
;
_diffrn_ambient_temperature 203(2)
_diffrn_measured_fraction_theta_full 1.000
_diffrn_measured_fraction_theta_max 0.991
_diffrn_measurement_device_type 'Bruker APEX-II CCD'
_diffrn_measurement_method '\w and \phi scans'
_diffrn_radiation_monochromator graphite
_diffrn_radiation_type MoK\a
_diffrn_radiation_wavelength 0.71073
_diffrn_reflns_av_R_equivalents 0.0669
_diffrn_reflns_av_unetI/netI 0.0668
_diffrn_reflns_Laue_measured_fraction_full 1.000
_diffrn_reflns_Laue_measured_fraction_max 0.991
_diffrn_reflns_limit_h_max 13
_diffrn_reflns_limit_h_min -14
_diffrn_reflns_limit_k_max 14
_diffrn_reflns_limit_k_min -14
_diffrn_reflns_limit_l_max 16
_diffrn_reflns_limit_l_min -16
_diffrn_reflns_number 28566
_diffrn_reflns_point_group_measured_fraction_full 1.000
_diffrn_reflns_point_group_measured_fraction_max 0.991
_diffrn_reflns_theta_full 25.242
_diffrn_reflns_theta_max 27.722
_diffrn_reflns_theta_min 1.835
_exptl_absorpt_coefficient_mu 1.252
_exptl_absorpt_correction_T_max 0.7456
_exptl_absorpt_correction_T_min 0.6941
_exptl_absorpt_correction_type multi-scan
_exptl_absorpt_process_details SADABS
_exptl_crystal_colour orange
_exptl_crystal_density_diffrn 1.484
_exptl_crystal_description plate
_exptl_crystal_F_000 620
_exptl_crystal_size_max 0.345
_exptl_crystal_size_mid 0.291
_exptl_crystal_size_min 0.046
_refine_diff_density_max 0.369
_refine_diff_density_min -0.354
_refine_diff_density_rms 0.080
_refine_ls_abs_structure_details none
_refine_ls_extinction_method none
_refine_ls_goodness_of_fit_ref 1.005
_refine_ls_hydrogen_treatment constr
_refine_ls_matrix_type full
_refine_ls_number_parameters 328
_refine_ls_number_reflns 6216
_refine_ls_number_restraints 0
_refine_ls_restrained_S_all 1.005
_refine_ls_R_factor_all 0.0785
_refine_ls_R_factor_gt 0.0419
_refine_ls_shift/su_max 0.001
_refine_ls_shift/su_mean 0.000
_refine_ls_structure_factor_coef Fsqd
_refine_ls_weighting_details 'w=1/[\s^2^(Fo^2^)+(0.0322P)^2^+0.3542P] where P=(Fo^2^+2Fc^2^)/3'
_refine_ls_weighting_scheme calc
_refine_ls_wR_factor_gt 0.0748
_refine_ls_wR_factor_ref 0.0871
_reflns_Friedel_coverage 0.000
_reflns_number_gt 4286
_reflns_number_total 6216
_reflns_threshold_expression 'I > 2\s(I)'
_cod_data_source_file d1cc06981k2.cif
_cod_data_source_block S0811
_cod_database_code 7129773
_shelx_space_group_comment
;
The symmetry employed for this shelxl refinement is uniquely defined
by the following loop, which should always be used as a source of
symmetry information in preference to the above space-group names.
They are only intended as comments.
;
_shelx_shelxl_version_number 2018/3

loop_
_space_group_symop_operation_xyz
'x, y, z'
'-x, -y, -z'

loop_
_atom_site_label
_atom_site_type_symbol
_atom_site_fract_x
_atom_site_fract_y
_atom_site_fract_z
_atom_site_U_iso_or_equiv
_atom_site_adp_type
_atom_site_occupancy
_atom_site_site_symmetry_order
_atom_site_calc_flag
_atom_site_refinement_flags_posn
_atom_site_refinement_flags_adp
_atom_site_refinement_flags_occupancy
_atom_site_disorder_assembly
_atom_site_disorder_group
Zn1 Zn 0.69554(3) 0.77492(3) 0.62098(3) 0.02414(10) Uani 1 1 d . . . . .
S1 S 0.84934(7) 0.94356(7) 0.43271(7) 0.02724(17) Uani 1 1 d . . . . .
S2 S 0.85704(8) 0.47236(8) 0.63086(7) 0.0389(2) Uani 1 1 d . . . . .
S3 S 0.77792(7) 0.75466(7) 0.76400(7) 0.02976(18) Uani 1 1 d . . . . .
S4 S 0.15326(8) 0.69107(8) 0.91953(7) 0.0371(2) Uani 1 1 d . . . . .
N006 N 0.6865(2) 0.6903(2) 0.51844(19) 0.0215(5) Uani 1 1 d . . . . .
N007 N 0.5395(2) 0.8661(2) 0.7068(2) 0.0236(5) Uani 1 1 d . . . . .
C1 C 0.9969(3) 0.8639(3) 0.4457(3) 0.0354(7) Uani 1 1 d . . . . .
H1A H 1.071872 0.898745 0.368968 0.053 Uiso 1 1 calc R U . . .
H1B H 0.978230 0.772152 0.468346 0.053 Uiso 1 1 calc R U . . .
H1C H 1.019371 0.878200 0.506877 0.053 Uiso 1 1 calc R U . . .
C2 C 0.8085(3) 0.8780(3) 0.3414(2) 0.0230(6) Uani 1 1 d . . . . .
C3 C 0.8573(3) 0.9464(3) 0.2178(3) 0.0302(7) Uani 1 1 d . . . . .
H3 H 0.910228 1.025698 0.184571 0.036 Uiso 1 1 calc R U . . .
C4 C 0.8292(3) 0.8998(3) 0.1428(3) 0.0330(7) Uani 1 1 d . . . . .
H4 H 0.863107 0.945690 0.058936 0.040 Uiso 1 1 calc R U . . .
C5 C 0.7494(3) 0.7830(3) 0.1946(3) 0.0300(7) Uani 1 1 d . . . . .
H5 H 0.728467 0.750668 0.144661 0.036 Uiso 1 1 calc R U . . .
C6 C 0.7003(3) 0.7136(3) 0.3171(2) 0.0238(6) Uani 1 1 d . . . . .
H6 H 0.646214 0.635321 0.348688 0.029 Uiso 1 1 calc R U . . .
C7 C 0.7292(2) 0.7570(2) 0.3969(2) 0.0202(6) Uani 1 1 d . . . . .
C8 C 0.6142(3) 0.5625(2) 0.5674(2) 0.0247(6) Uani 1 1 d . . . . .
H8A H 0.667259 0.510600 0.524099 0.030 Uiso 1 1 calc R U . . .
H8AB H 0.528423 0.570307 0.556009 0.030 Uiso 1 1 calc R U . . .
C9 C 0.5886(3) 0.4966(2) 0.6995(2) 0.0222(6) Uani 1 1 d . . . . .
C10 C 0.4596(3) 0.4820(3) 0.7847(3) 0.0270(7) Uani 1 1 d . . . . .
H10 H 0.389185 0.512647 0.758366 0.032 Uiso 1 1 calc R U . . .
C11 C 0.4319(3) 0.4238(3) 0.9068(3) 0.0343(7) Uani 1 1 d . . . . .
H11 H 0.343885 0.415184 0.962712 0.041 Uiso 1 1 calc R U . . .
C12 C 0.5345(3) 0.3785(3) 0.9457(3) 0.0341(7) Uani 1 1 d . . . . .
H12 H 0.516127 0.338033 1.028729 0.041 Uiso 1 1 calc R U . . .
C13 C 0.6643(3) 0.3918(3) 0.8641(3) 0.0316(7) Uani 1 1 d . . . . .
H13 H 0.733796 0.361485 0.891930 0.038 Uiso 1 1 calc R U . . .
C14 C 0.6927(3) 0.4500(3) 0.7405(2) 0.0245(6) Uani 1 1 d . . . . .
C15 C 0.9500(3) 0.3741(3) 0.7152(3) 0.0485(9) Uani 1 1 d . . . . .
H15A H 1.040229 0.373532 0.660708 0.073 Uiso 1 1 calc R U . . .
H15B H 0.905568 0.286855 0.758136 0.073 Uiso 1 1 calc R U . . .
H15C H 0.954597 0.408639 0.772539 0.073 Uiso 1 1 calc R U . . .
C16 C 0.7002(3) 0.8859(3) 0.7938(2) 0.0232(6) Uani 1 1 d . . . . .
C17 C 0.7441(3) 0.9471(3) 0.8519(3) 0.0318(7) Uani 1 1 d . . . . .
H17 H 0.816386 0.917412 0.875854 0.038 Uiso 1 1 calc R U . . .
C18 C 0.6846(3) 1.0504(3) 0.8758(3) 0.0385(8) Uani 1 1 d . . . . .
H18 H 0.716449 1.089766 0.915422 0.046 Uiso 1 1 calc R U . . .
C19 C 0.5781(3) 1.0959(3) 0.8413(3) 0.0370(8) Uani 1 1 d . . . . .
H19 H 0.538598 1.167171 0.855945 0.044 Uiso 1 1 calc R U . . .
C20 C 0.5306(3) 1.0360(3) 0.7856(3) 0.0319(7) Uani 1 1 d . . . . .
H20 H 0.458147 1.066366 0.762157 0.038 Uiso 1 1 calc R U . . .
C21 C 0.5891(3) 0.9304(3) 0.7634(2) 0.0230(6) Uani 1 1 d . . . . .
C22 C 0.4111(3) 0.8477(3) 0.7400(3) 0.0269(7) Uani 1 1 d . . . . .
H22 H 0.358007 0.873384 0.802548 0.032 Uiso 1 1 calc R U . . .
C23 C 0.3408(3) 0.7907(3) 0.6896(3) 0.0254(6) Uani 1 1 d . . . . .
C24 C 0.3950(3) 0.8073(3) 0.5682(3) 0.0317(7) Uani 1 1 d . . . . .
H24 H 0.479269 0.854951 0.517981 0.038 Uiso 1 1 calc R U . . .
C25 C 0.3254(3) 0.7539(3) 0.5214(3) 0.0375(8) Uani 1 1 d . . . . .
H25 H 0.362358 0.764779 0.439857 0.045 Uiso 1 1 calc R U . . .
C26 C 0.2010(3) 0.6844(3) 0.5959(3) 0.0405(8) Uani 1 1 d . . . . .
H26 H 0.154004 0.647465 0.564345 0.049 Uiso 1 1 calc R U . . .
C27 C 0.1450(3) 0.6686(3) 0.7150(3) 0.0345(7) Uani 1 1 d . . . . .
H27 H 0.059618 0.622550 0.763554 0.041 Uiso 1 1 calc R U . . .
C28 C 0.2135(3) 0.7199(3) 0.7645(3) 0.0277(7) Uani 1 1 d . . . . .
C29 C -0.0255(3) 0.6714(3) 0.9645(3) 0.0457(9) Uani 1 1 d . . . . .
H29A H -0.052418 0.739257 0.906360 0.069 Uiso 1 1 calc R U . . .
H29B H -0.068133 0.675835 1.043258 0.069 Uiso 1 1 calc R U . . .
H29C H -0.052982 0.588300 0.968293 0.069 Uiso 1 1 calc R U . . .

loop_
_atom_site_aniso_label
_atom_site_aniso_U_11
_atom_site_aniso_U_22
_atom_site_aniso_U_33
_atom_site_aniso_U_23
_atom_site_aniso_U_13
_atom_site_aniso_U_12
Zn1 0.02420(19) 0.02888(19) 0.02398(19) -0.01454(15) -0.00961(14) 0.00319(14)
S1 0.0301(4) 0.0240(4) 0.0310(4) -0.0115(3) -0.0139(3) -0.0008(3)
S2 0.0252(4) 0.0521(5) 0.0334(5) -0.0128(4) -0.0086(4) 0.0082(4)
S3 0.0318(4) 0.0365(4) 0.0302(4) -0.0178(4) -0.0173(3) 0.0106(3)
S4 0.0310(4) 0.0460(5) 0.0324(5) -0.0109(4) -0.0130(4) -0.0043(4)
N006 0.0247(13) 0.0198(12) 0.0202(12) -0.0085(10) -0.0076(10) 0.0004(9)
N007 0.0207(13) 0.0259(13) 0.0261(13) -0.0118(11) -0.0090(11) 0.0032(10)
C1 0.0226(16) 0.045(2) 0.0393(19) -0.0156(16) -0.0124(14) -0.0005(14)
C2 0.0205(15) 0.0248(15) 0.0292(16) -0.0141(13) -0.0122(13) 0.0068(12)
C3 0.0285(17) 0.0280(17) 0.0270(17) -0.0047(14) -0.0081(14) -0.0008(13)
C4 0.0337(18) 0.0417(19) 0.0196(16) -0.0086(14) -0.0088(14) 0.0031(14)
C5 0.0282(16) 0.0417(19) 0.0286(17) -0.0200(15) -0.0138(14) 0.0087(14)
C6 0.0246(15) 0.0260(15) 0.0269(16) -0.0136(13) -0.0126(13) 0.0037(12)
C7 0.0174(14) 0.0205(14) 0.0250(15) -0.0111(12) -0.0084(12) 0.0061(11)
C8 0.0277(16) 0.0230(15) 0.0250(16) -0.0098(13) -0.0106(13) 0.0012(12)
C9 0.0262(16) 0.0163(14) 0.0240(15) -0.0077(12) -0.0087(13) -0.0017(11)
C10 0.0237(16) 0.0233(15) 0.0340(17) -0.0131(14) -0.0086(13) 0.0009(12)
C11 0.0293(17) 0.0361(18) 0.0300(18) -0.0173(15) 0.0023(14) -0.0024(14)
C12 0.052(2) 0.0280(17) 0.0203(16) -0.0096(13) -0.0099(15) -0.0032(15)
C13 0.0392(19) 0.0281(17) 0.0326(18) -0.0131(14) -0.0176(15) 0.0045(14)
C14 0.0282(16) 0.0200(15) 0.0260(16) -0.0104(13) -0.0092(13) 0.0005(12)
C15 0.0334(19) 0.051(2) 0.063(2) -0.0196(19) -0.0229(18) 0.0140(16)
C16 0.0218(15) 0.0275(16) 0.0182(14) -0.0096(12) -0.0037(12) -0.0027(12)
C17 0.0310(17) 0.0387(18) 0.0284(17) -0.0153(15) -0.0108(14) -0.0029(14)
C18 0.046(2) 0.040(2) 0.0318(18) -0.0185(16) -0.0105(16) -0.0112(16)
C19 0.043(2) 0.0292(17) 0.041(2) -0.0207(15) -0.0100(16) -0.0005(14)
C20 0.0285(17) 0.0294(17) 0.0352(18) -0.0154(15) -0.0056(14) 0.0006(13)
C21 0.0208(15) 0.0242(15) 0.0202(15) -0.0089(12) -0.0023(12) -0.0050(12)
C22 0.0276(17) 0.0274(16) 0.0267(16) -0.0133(13) -0.0085(13) 0.0045(13)
C23 0.0257(16) 0.0250(15) 0.0317(17) -0.0136(13) -0.0153(13) 0.0087(12)
C24 0.0288(17) 0.0341(18) 0.0368(18) -0.0158(15) -0.0161(14) 0.0115(13)
C25 0.047(2) 0.041(2) 0.0373(19) -0.0198(16) -0.0253(17) 0.0175(16)
C26 0.043(2) 0.044(2) 0.057(2) -0.0287(18) -0.0344(18) 0.0151(16)
C27 0.0264(17) 0.0363(18) 0.049(2) -0.0203(16) -0.0185(15) 0.0042(13)
C28 0.0275(16) 0.0279(16) 0.0337(17) -0.0135(14) -0.0168(14) 0.0070(13)
C29 0.0332(19) 0.050(2) 0.049(2) -0.0166(18) -0.0136(16) 0.0065(16)

loop_
_atom_type_symbol
_atom_type_description
_atom_type_scat_dispersion_real
_atom_type_scat_dispersion_imag
_atom_type_scat_source
C C 0.0033 0.0016 'International Tables Vol C Tables 4.2.6.8 and 6.1.1.4'
H H 0.0000 0.0000 'International Tables Vol C Tables 4.2.6.8 and 6.1.1.4'
N N 0.0061 0.0033 'International Tables Vol C Tables 4.2.6.8 and 6.1.1.4'
S S 0.1246 0.1234 'International Tables Vol C Tables 4.2.6.8 and 6.1.1.4'
Zn Zn 0.2839 1.4301 'International Tables Vol C Tables 4.2.6.8 and 6.1.1.4'

loop_
_geom_angle_atom_site_label_1
_geom_angle_atom_site_label_2
_geom_angle_atom_site_label_3
_geom_angle
_geom_angle_site_symmetry_1
_geom_angle_site_symmetry_3
_geom_angle_publ_flag
N006 Zn1 N007 125.30(9) . . ?
N006 Zn1 S3 141.00(7) . . ?
N007 Zn1 S3 87.34(6) . . ?
N006 Zn1 S1 85.34(7) . . ?
N007 Zn1 S1 107.56(6) . . ?
S3 Zn1 S1 106.18(3) . . ?
C2 S1 C1 101.09(13) . . ?
C2 S1 Zn1 92.10(9) . . ?
C1 S1 Zn1 92.62(10) . . ?
C14 S2 C15 103.54(15) . . ?
C16 S3 Zn1 93.47(9) . . ?
C28 S4 C29 103.56(15) . . ?
C7 N006 C8 117.4(2) . . ?
C7 N006 Zn1 120.00(17) . . ?
C8 N006 Zn1 121.79(17) . . ?
C22 N007 C21 117.2(2) . . ?
C22 N007 Zn1 131.34(19) . . ?
C21 N007 Zn1 108.85(16) . . ?
S1 C1 H1A 109.5 . . ?
S1 C1 H1B 109.5 . . ?
H1A C1 H1B 109.5 . . ?
S1 C1 H1C 109.5 . . ?
H1A C1 H1C 109.5 . . ?
H1B C1 H1C 109.5 . . ?
C3 C2 C7 122.2(3) . . ?
C3 C2 S1 118.5(2) . . ?
C7 C2 S1 119.3(2) . . ?
C4 C3 C2 120.9(3) . . ?
C4 C3 H3 119.6 . . ?
C2 C3 H3 119.6 . . ?
C3 C4 C5 118.3(3) . . ?
C3 C4 H4 120.9 . . ?
C5 C4 H4 120.9 . . ?
C6 C5 C4 121.7(3) . . ?
C6 C5 H5 119.2 . . ?
C4 C5 H5 119.2 . . ?
C5 C6 C7 121.8(3) . . ?
C5 C6 H6 119.1 . . ?
C7 C6 H6 119.1 . . ?
N006 C7 C6 124.2(2) . . ?
N006 C7 C2 120.7(2) . . ?
C6 C7 C2 115.1(2) . . ?
N006 C8 C9 110.5(2) . . ?
N006 C8 H8A 109.5 . . ?
C9 C8 H8A 109.5 . . ?
N006 C8 H8AB 109.5 . . ?
C9 C8 H8AB 109.5 . . ?
H8A C8 H8AB 108.1 . . ?
C10 C9 C14 118.3(3) . . ?
C10 C9 C8 120.0(2) . . ?
C14 C9 C8 121.7(2) . . ?
C11 C10 C9 121.9(3) . . ?
C11 C10 H10 119.0 . . ?
C9 C10 H10 119.0 . . ?
C12 C11 C10 119.2(3) . . ?
C12 C11 H11 120.4 . . ?
C10 C11 H11 120.4 . . ?
C11 C12 C13 120.7(3) . . ?
C11 C12 H12 119.6 . . ?
C13 C12 H12 119.6 . . ?
C12 C13 C14 120.3(3) . . ?
C12 C13 H13 119.9 . . ?
C14 C13 H13 119.9 . . ?
C13 C14 C9 119.6(3) . . ?
C13 C14 S2 122.7(2) . . ?
C9 C14 S2 117.7(2) . . ?
S2 C15 H15A 109.5 . . ?
S2 C15 H15B 109.5 . . ?
H15A C15 H15B 109.5 . . ?
S2 C15 H15C 109.5 . . ?
H15A C15 H15C 109.5 . . ?
H15B C15 H15C 109.5 . . ?
C17 C16 C21 117.2(3) . . ?
C17 C16 S3 121.1(2) . . ?
C21 C16 S3 121.7(2) . . ?
C18 C17 C16 121.9(3) . . ?
C18 C17 H17 119.1 . . ?
C16 C17 H17 119.1 . . ?
C17 C18 C19 120.1(3) . . ?
C17 C18 H18 119.9 . . ?
C19 C18 H18 119.9 . . ?
C20 C19 C18 119.4(3) . . ?
C20 C19 H19 120.3 . . ?
C18 C19 H19 120.3 . . ?
C19 C20 C21 120.4(3) . . ?
C19 C20 H20 119.8 . . ?
C21 C20 H20 119.8 . . ?
C20 C21 C16 120.9(3) . . ?
C20 C21 N007 121.0(3) . . ?
C16 C21 N007 118.1(2) . . ?
N007 C22 C23 125.9(3) . . ?
N007 C22 H22 117.1 . . ?
C23 C22 H22 117.1 . . ?
C24 C23 C28 119.5(3) . . ?
C24 C23 C22 121.4(3) . . ?
C28 C23 C22 119.1(3) . . ?
C25 C24 C23 120.5(3) . . ?
C25 C24 H24 119.8 . . ?
C23 C24 H24 119.8 . . ?
C24 C25 C26 119.4(3) . . ?
C24 C25 H25 120.3 . . ?
C26 C25 H25 120.3 . . ?
C27 C26 C25 121.0(3) . . ?
C27 C26 H26 119.5 . . ?
C25 C26 H26 119.5 . . ?
C26 C27 C28 120.7(3) . . ?
C26 C27 H27 119.7 . . ?
C28 C27 H27 119.7 . . ?
C27 C28 C23 118.9(3) . . ?
C27 C28 S4 122.6(2) . . ?
C23 C28 S4 118.4(2) . . ?
S4 C29 H29A 109.5 . . ?
S4 C29 H29B 109.5 . . ?
H29A C29 H29B 109.5 . . ?
S4 C29 H29C 109.5 . . ?
H29A C29 H29C 109.5 . . ?
H29B C29 H29C 109.5 . . ?

loop_
_geom_bond_atom_site_label_1
_geom_bond_atom_site_label_2
_geom_bond_distance
_geom_bond_site_symmetry_2
_geom_bond_publ_flag
Zn1 N006 1.923(2) . ?
Zn1 N007 2.106(2) . ?
Zn1 S3 2.2556(8) . ?
Zn1 S1 2.4793(8) . ?
S1 C2 1.780(3) . ?
S1 C1 1.817(3) . ?
S2 C14 1.771(3) . ?
S2 C15 1.789(3) . ?
S3 C16 1.762(3) . ?
S4 C28 1.765(3) . ?
S4 C29 1.790(3) . ?
N006 C7 1.364(3) . ?
N006 C8 1.460(3) . ?
N007 C22 1.287(3) . ?
N007 C21 1.431(3) . ?
C1 H1A 0.9700 . ?
C1 H1B 0.9700 . ?
C1 H1C 0.9700 . ?
C2 C3 1.387(4) . ?
C2 C7 1.421(4) . ?
C3 C4 1.379(4) . ?
C3 H3 0.9400 . ?
C4 C5 1.390(4) . ?
C4 H4 0.9400 . ?
C5 C6 1.376(4) . ?
C5 H5 0.9400 . ?
C6 C7 1.418(3) . ?
C6 H6 0.9400 . ?
C8 C9 1.504(4) . ?
C8 H8A 0.9800 . ?
C8 H8AB 0.9800 . ?
C9 C10 1.390(4) . ?
C9 C14 1.405(4) . ?
C10 C11 1.380(4) . ?
C10 H10 0.9400 . ?
C11 C12 1.374(4) . ?
C11 H11 0.9400 . ?
C12 C13 1.381(4) . ?
C12 H12 0.9400 . ?
C13 C14 1.396(4) . ?
C13 H13 0.9400 . ?
C15 H15A 0.9700 . ?
C15 H15B 0.9700 . ?
C15 H15C 0.9700 . ?
C16 C17 1.388(4) . ?
C16 C21 1.404(4) . ?
C17 C18 1.383(4) . ?
C17 H17 0.9400 . ?
C18 C19 1.385(4) . ?
C18 H18 0.9400 . ?
C19 C20 1.373(4) . ?
C19 H19 0.9400 . ?
C20 C21 1.394(4) . ?
C20 H20 0.9400 . ?
C22 C23 1.452(4) . ?
C22 H22 0.9400 . ?
C23 C24 1.397(4) . ?
C23 C28 1.413(4) . ?
C24 C25 1.384(4) . ?
C24 H24 0.9400 . ?
C25 C26 1.385(4) . ?
C25 H25 0.9400 . ?
C26 C27 1.374(4) . ?
C26 H26 0.9400 . ?
C27 C28 1.390(4) . ?
C27 H27 0.9400 . ?
C29 H29A 0.9700 . ?
C29 H29B 0.9700 . ?
C29 H29C 0.9700 . ?

loop_
_geom_hbond_atom_site_label_D
_geom_hbond_atom_site_label_H
_geom_hbond_atom_site_label_A
_geom_hbond_distance_DH
_geom_hbond_distance_HA
_geom_hbond_distance_DA
_geom_hbond_angle_DHA
_geom_hbond_site_symmetry_A
_geom_hbond_publ_flag
C1 H1C S1 0.97 2.97 3.818(3) 146.9 2_776 yes
C13 H13 S4 0.94 2.96 3.790(3) 148.6 2_667 yes
C29 H29A S3 0.97 2.98 3.742(3) 136.3 1_455 yes
C29 H29C S4 0.97 2.98 3.897(3) 157.4 2_567 yes

loop_
_geom_torsion_atom_site_label_1
_geom_torsion_atom_site_label_2
_geom_torsion_atom_site_label_3
_geom_torsion_atom_site_label_4
_geom_torsion
_geom_torsion_site_symmetry_1
_geom_torsion_site_symmetry_2
_geom_torsion_site_symmetry_3
_geom_torsion_site_symmetry_4
_geom_torsion_publ_flag
C1 S1 C2 C3 -94.5(2) . . . . ?
Zn1 S1 C2 C3 172.4(2) . . . . ?
C1 S1 C2 C7 84.5(2) . . . . ?
Zn1 S1 C2 C7 -8.5(2) . . . . ?
C7 C2 C3 C4 0.7(4) . . . . ?
S1 C2 C3 C4 179.7(2) . . . . ?
C2 C3 C4 C5 0.7(4) . . . . ?
C3 C4 C5 C6 -0.9(4) . . . . ?
C4 C5 C6 C7 -0.4(4) . . . . ?
C8 N006 C7 C6 4.3(4) . . . . ?
Zn1 N006 C7 C6 -165.55(19) . . . . ?
C8 N006 C7 C2 -175.5(2) . . . . ?
Zn1 N006 C7 C2 14.7(3) . . . . ?
C5 C6 C7 N006 -178.0(2) . . . . ?
C5 C6 C7 C2 1.7(4) . . . . ?
C3 C2 C7 N006 177.9(2) . . . . ?
S1 C2 C7 N006 -1.1(3) . . . . ?
C3 C2 C7 C6 -1.9(4) . . . . ?
S1 C2 C7 C6 179.12(18) . . . . ?
C7 N006 C8 C9 173.4(2) . . . . ?
Zn1 N006 C8 C9 -16.9(3) . . . . ?
N006 C8 C9 C10 107.2(3) . . . . ?
N006 C8 C9 C14 -71.9(3) . . . . ?
C14 C9 C10 C11 0.1(4) . . . . ?
C8 C9 C10 C11 -179.1(2) . . . . ?
C9 C10 C11 C12 -0.2(4) . . . . ?
C10 C11 C12 C13 0.6(4) . . . . ?
C11 C12 C13 C14 -0.9(4) . . . . ?
C12 C13 C14 C9 0.8(4) . . . . ?
C12 C13 C14 S2 179.1(2) . . . . ?
C10 C9 C14 C13 -0.4(4) . . . . ?
C8 C9 C14 C13 178.7(2) . . . . ?
C10 C9 C14 S2 -178.7(2) . . . . ?
C8 C9 C14 S2 0.4(3) . . . . ?
C15 S2 C14 C13 12.8(3) . . . . ?
C15 S2 C14 C9 -168.9(2) . . . . ?
Zn1 S3 C16 C17 -161.1(2) . . . . ?
Zn1 S3 C16 C21 21.0(2) . . . . ?
C21 C16 C17 C18 -2.2(4) . . . . ?
S3 C16 C17 C18 179.8(2) . . . . ?
C16 C17 C18 C19 -0.1(5) . . . . ?
C17 C18 C19 C20 1.3(5) . . . . ?
C18 C19 C20 C21 -0.2(5) . . . . ?
C19 C20 C21 C16 -2.2(4) . . . . ?
C19 C20 C21 N007 179.2(3) . . . . ?
C17 C16 C21 C20 3.3(4) . . . . ?
S3 C16 C21 C20 -178.7(2) . . . . ?
C17 C16 C21 N007 -178.1(2) . . . . ?
S3 C16 C21 N007 -0.1(4) . . . . ?
C22 N007 C21 C20 -41.3(4) . . . . ?
Zn1 N007 C21 C20 154.9(2) . . . . ?
C22 N007 C21 C16 140.0(3) . . . . ?
Zn1 N007 C21 C16 -23.8(3) . . . . ?
C21 N007 C22 C23 176.6(3) . . . . ?
Zn1 N007 C22 C23 -24.0(4) . . . . ?
N007 C22 C23 C24 -32.4(4) . . . . ?
N007 C22 C23 C28 149.2(3) . . . . ?
C28 C23 C24 C25 -0.6(4) . . . . ?
C22 C23 C24 C25 -179.0(3) . . . . ?
C23 C24 C25 C26 0.4(4) . . . . ?
C24 C25 C26 C27 0.6(5) . . . . ?
C25 C26 C27 C28 -1.3(5) . . . . ?
C26 C27 C28 C23 1.1(4) . . . . ?
C26 C27 C28 S4 -174.4(2) . . . . ?
C24 C23 C28 C27 -0.1(4) . . . . ?
C22 C23 C28 C27 178.3(3) . . . . ?
C24 C23 C28 S4 175.6(2) . . . . ?
C22 C23 C28 S4 -6.0(3) . . . . ?
C29 S4 C28 C27 -30.5(3) . . . . ?
C29 S4 C28 C23 154.0(2) . . . . ?
